data_7031418
loop_
_publ_author_name
'Kuznetsov, Denis A.'
'Fedyanin, Ivan V.'
'Lyssenko, Konstantin A.'
'Bazhenova, Tamara A.'

_publ_section_title
;
 Retrosynthetic approach to the design of molybdenum-magnesium
 oxoalkoxides.
;
_journal_issue 34
_journal_name_full 'Dalton transactions (Cambridge, England : 2003)'
_journal_page_first 12876
_journal_paper_doi 10.1039/c4dt01035c
_journal_volume 43
_journal_year 2014
_chemical_formula_moiety 'C24 H64 Mg2 Mo6 N4 O28'
_chemical_formula_sum 'C24 H64 Mg2 Mo6 N4 O28'
_chemical_formula_weight 1481.05
_chemical_name_systematic
; 
 ? 
;
_space_group_IT_number 2
_symmetry_cell_setting triclinic
_symmetry_space_group_name_Hall '-P 1'
_symmetry_space_group_name_H-M 'P -1'
_atom_sites_solution_hydrogens geom
_atom_sites_solution_primary direct
_atom_sites_solution_secondary difmap
_audit_creation_method SHELXL-97
_cell_angle_alpha 100.7970(10)
_cell_angle_beta 104.1670(10)
_cell_angle_gamma 114.3590(10)
_cell_formula_units_Z 1
_cell_length_a 9.6698(6)
_cell_length_b 11.2114(7)
_cell_length_c 13.5351(8)
_cell_measurement_reflns_used 999
_cell_measurement_temperature 100(2)
_cell_measurement_theta_max 30
_cell_measurement_theta_min 3
_cell_volume 1225.11(13)
_computing_cell_refinement 'Bruker SAINT'
_computing_data_collection 'Bruker APEX2'
_computing_data_reduction 'Bruker SAINT'
_computing_molecular_graphics 'SHELXTL ver. 2009-9.1 (Sheldrick, 2008b)'
_computing_publication_material 'SHELXTL ver. 2009-9.1 (Sheldrick, 2008b)'
_computing_structure_refinement 'SHELXTL ver. 2009-9.1 (Sheldrick, 2008b)'
_computing_structure_solution 'SHELXTL ver. 2009-9.1 (Sheldrick, 2008b)'
_diffrn_ambient_temperature 100(2)
_diffrn_measured_fraction_theta_full 0.996
_diffrn_measured_fraction_theta_max 0.996
_diffrn_measurement_device_type 'Bruker APEX DUO CCD area detector'
_diffrn_measurement_method 'omega scans'
_diffrn_radiation_monochromator graphite
_diffrn_radiation_source 'fine-focus sealed tube'
_diffrn_radiation_type MoK\a
_diffrn_radiation_wavelength 0.71073
_diffrn_reflns_av_R_equivalents 0.0296
_diffrn_reflns_av_sigmaI/netI 0.0338
_diffrn_reflns_limit_h_max 13
_diffrn_reflns_limit_h_min -13
_diffrn_reflns_limit_k_max 15
_diffrn_reflns_limit_k_min -15
_diffrn_reflns_limit_l_max 19
_diffrn_reflns_limit_l_min -19
_diffrn_reflns_number 20020
_diffrn_reflns_theta_full 30.00
_diffrn_reflns_theta_max 30.00
_diffrn_reflns_theta_min 2.11
_exptl_absorpt_coefficient_mu 1.603
_exptl_absorpt_correction_T_max 0.882
_exptl_absorpt_correction_T_min 0.604
_exptl_absorpt_correction_type multi-scan
_exptl_absorpt_process_details 'SADABS v2008/1, (Sheldrick, 2008a)'
_exptl_crystal_colour orange
_exptl_crystal_density_diffrn 2.007
_exptl_crystal_density_method 'not measured'
_exptl_crystal_description plate
_exptl_crystal_F_000 736
_exptl_crystal_size_max 0.35
_exptl_crystal_size_mid 0.22
_exptl_crystal_size_min 0.08
_refine_diff_density_max 1.420
_refine_diff_density_min -0.887
_refine_diff_density_rms 0.132
_refine_ls_extinction_method none
_refine_ls_goodness_of_fit_ref 1.027
_refine_ls_hydrogen_treatment constr
_refine_ls_matrix_type full
_refine_ls_number_parameters 299
_refine_ls_number_reflns 7107
_refine_ls_number_restraints 0
_refine_ls_restrained_S_all 1.027
_refine_ls_R_factor_all 0.0399
_refine_ls_R_factor_gt 0.0306
_refine_ls_shift/su_max 0.000
_refine_ls_shift/su_mean 0.000
_refine_ls_structure_factor_coef Fsqd
_refine_ls_weighting_details 'calc w=1/[\s^2^(Fo^2^)+(0.0400P)^2^+2.5000P] where P=(Fo^2^+2Fc^2^)/3'
_refine_ls_weighting_scheme calc
_refine_ls_wR_factor_gt 0.0784
_refine_ls_wR_factor_ref 0.0840
_reflns_number_gt 6066
_reflns_number_total 7107
_reflns_threshold_expression I>2\s(I)
_cod_data_source_file c4dt01035c2.cif
_cod_data_source_block momg_4a
_cod_depositor_comments
;
The following automatic conversions were performed:

'_symmetry_cell_setting' value 'Triclinic' changed to 'triclinic'
according to
/usr/data/users/saulius/crontab/automatic-downloads/rss-feeds/RSC/lib/dictionaries/cif_core.dic
dictionary named 'cif_core.dic' version 2.4.2 from 2011-04-26.

Automatic conversion script
Id: cif_fix_values 2281 2013-09-26 08:29:07Z andrius 

 Adding full bibliography for 7031417--7031422.cif.
;
_cod_database_code 7031418

loop_
_symmetry_equiv_pos_as_xyz
'x, y, z'
'-x, -y, -z'

loop_
_atom_site_label
_atom_site_type_symbol
_atom_site_fract_x
_atom_site_fract_y
_atom_site_fract_z
_atom_site_U_iso_or_equiv
_atom_site_adp_type
_atom_site_occupancy
_atom_site_symmetry_multiplicity
_atom_site_calc_flag
_atom_site_refinement_flags
Mo1 Mo -0.20390(3) 0.44311(3) -0.03805(2) 0.01277(6) Uani 1 1 d .
Mo2 Mo -0.11710(3) 0.34722(3) 0.11062(2) 0.01297(6) Uani 1 1 d .
Mo3 Mo 0.01458(3) 0.23964(3) 0.32201(2) 0.01515(6) Uani 1 1 d .
Mg1 Mg 0.27850(13) 0.41661(11) 0.21492(8) 0.01489(19) Uani 1 1 d .
O1 O -0.3863(3) 0.3031(2) -0.11116(18) 0.0195(4) Uani 1 1 d .
O2 O -0.2878(3) 0.1927(2) 0.06166(18) 0.0192(4) Uani 1 1 d .
O3 O -0.0504(2) 0.3670(2) -0.01498(16) 0.0133(4) Uani 1 1 d .
O4 O -0.1872(3) 0.4872(2) 0.11210(17) 0.0149(4) Uani 1 1 d .
O5 O -0.1527(3) 0.4718(2) -0.17960(17) 0.0141(4) Uani 1 1 d .
O6 O -0.2702(3) 0.5879(2) -0.06142(17) 0.0155(4) Uani 1 1 d .
O7 O 0.0331(3) 0.2553(2) 0.15877(17) 0.0148(4) Uani 1 1 d .
O8 O -0.0747(3) 0.3806(2) 0.27193(17) 0.0161(4) Uani 1 1 d .
O9 O 0.0842(3) 0.1210(2) 0.31435(19) 0.0208(5) Uani 1 1 d .
O10 O 0.0239(3) 0.2902(2) 0.45183(19) 0.0226(5) Uani 1 1 d .
O11 O 0.2342(3) 0.4074(2) 0.35423(17) 0.0165(4) Uani 1 1 d .
O12 O -0.2089(3) 0.1072(2) 0.2512(2) 0.0210(5) Uani 1 1 d .
O13 O 0.3669(3) 0.2812(2) 0.21554(19) 0.0211(5) Uani 1 1 d .
O14 O 0.4976(3) 0.5908(2) 0.29457(18) 0.0190(4) Uani 1 1 d .
N13 N 0.4245(4) 0.1221(3) 0.2689(2) 0.0224(6) Uani 1 1 d .
N14 N 0.7603(3) 0.7482(3) 0.3335(2) 0.0179(5) Uani 1 1 d .
C5 C -0.1891(4) 0.3477(3) -0.2590(2) 0.0179(6) Uani 1 1 d .
H5A H -0.1409 0.3722 -0.3129 0.027 Uiso 1 1 calc R
H5B H -0.3073 0.2901 -0.2943 0.027 Uiso 1 1 calc R
H5C H -0.1439 0.2962 -0.2238 0.027 Uiso 1 1 calc R
C6 C -0.3118(5) 0.6650(4) 0.0101(3) 0.0318(8) Uani 1 1 d .
H6A H -0.3634 0.7105 -0.0281 0.048 Uiso 1 1 calc R
H6B H -0.2132 0.7351 0.0709 0.048 Uiso 1 1 calc R
H6C H -0.3876 0.6025 0.0369 0.048 Uiso 1 1 calc R
C7 C -0.0043(4) 0.1319(3) 0.0777(3) 0.0193(6) Uani 1 1 d .
H7A H 0.0077 0.1534 0.0124 0.029 Uiso 1 1 calc R
H7B H -0.1165 0.0610 0.0608 0.029 Uiso 1 1 calc R
H7C H 0.0704 0.0973 0.1046 0.029 Uiso 1 1 calc R
C8 C -0.1724(4) 0.4149(4) 0.3239(3) 0.0231(7) Uani 1 1 d .
H8A H -0.2454 0.4353 0.2743 0.035 Uiso 1 1 calc R
H8B H -0.1016 0.4964 0.3886 0.035 Uiso 1 1 calc R
H8C H -0.2369 0.3366 0.3443 0.035 Uiso 1 1 calc R
C11 C 0.3135(4) 0.5162(4) 0.4543(3) 0.0247(7) Uani 1 1 d .
H11A H 0.4157 0.5879 0.4550 0.037 Uiso 1 1 calc R
H11B H 0.3367 0.4796 0.5130 0.037 Uiso 1 1 calc R
H11C H 0.2430 0.5564 0.4641 0.037 Uiso 1 1 calc R
C12 C -0.2859(4) -0.0330(3) 0.1876(3) 0.0258(7) Uani 1 1 d .
H12A H -0.3624 -0.0893 0.2172 0.039 Uiso 1 1 calc R
H12B H -0.2040 -0.0629 0.1879 0.039 Uiso 1 1 calc R
H12C H -0.3451 -0.0443 0.1136 0.039 Uiso 1 1 calc R
C13 C 0.4006(4) 0.2304(3) 0.2864(3) 0.0191(6) Uani 1 1 d .
H13A H 0.4097 0.2724 0.3571 0.023 Uiso 1 1 calc R
C14 C 0.6284(4) 0.6277(3) 0.2780(2) 0.0172(6) Uani 1 1 d .
H14A H 0.6332 0.5656 0.2224 0.021 Uiso 1 1 calc R
C131 C 0.4065(5) 0.0506(4) 0.1606(3) 0.0309(8) Uani 1 1 d .
H13B H 0.3399 0.0721 0.1072 0.046 Uiso 1 1 calc R
H13C H 0.3535 -0.0496 0.1472 0.046 Uiso 1 1 calc R
H13D H 0.5141 0.0814 0.1549 0.046 Uiso 1 1 calc R
C132 C 0.4771(6) 0.0736(4) 0.3567(3) 0.0360(9) Uani 1 1 d .
H13E H 0.4791 0.1273 0.4237 0.054 Uiso 1 1 calc R
H13F H 0.5863 0.0857 0.3659 0.054 Uiso 1 1 calc R
H13G H 0.4010 -0.0247 0.3395 0.054 Uiso 1 1 calc R
C141 C 0.7619(4) 0.8505(4) 0.4190(3) 0.0240(7) Uani 1 1 d .
H14B H 0.6498 0.8270 0.4125 0.036 Uiso 1 1 calc R
H14C H 0.8168 0.9426 0.4125 0.036 Uiso 1 1 calc R
H14D H 0.8201 0.8506 0.4894 0.036 Uiso 1 1 calc R
C142 C 0.9147(4) 0.7790(3) 0.3186(3) 0.0211(6) Uani 1 1 d .
H14E H 0.8966 0.7062 0.2563 0.032 Uiso 1 1 calc R
H14F H 0.9916 0.7831 0.3834 0.032 Uiso 1 1 calc R
H14G H 0.9594 0.8684 0.3063 0.032 Uiso 1 1 calc R

loop_
_atom_site_aniso_label
_atom_site_aniso_U_11
_atom_site_aniso_U_22
_atom_site_aniso_U_33
_atom_site_aniso_U_23
_atom_site_aniso_U_13
_atom_site_aniso_U_12
Mo1 0.01250(11) 0.01367(11) 0.01272(12) 0.00465(9) 0.00471(9) 0.00658(9)
Mo2 0.01363(11) 0.01440(11) 0.01210(11) 0.00490(9) 0.00530(9) 0.00721(9)
Mo3 0.01730(12) 0.01470(12) 0.01387(12) 0.00591(9) 0.00583(9) 0.00742(10)
Mg1 0.0155(5) 0.0170(5) 0.0136(5) 0.0054(4) 0.0053(4) 0.0089(4)
O1 0.0162(10) 0.0205(11) 0.0203(11) 0.0090(9) 0.0061(9) 0.0069(9)
O2 0.0174(10) 0.0213(11) 0.0176(11) 0.0070(9) 0.0051(8) 0.0085(9)
O3 0.0147(9) 0.0127(9) 0.0115(9) 0.0036(7) 0.0052(8) 0.0054(8)
O4 0.0180(10) 0.0168(10) 0.0136(10) 0.0061(8) 0.0072(8) 0.0104(8)
O5 0.0148(9) 0.0136(9) 0.0126(9) 0.0026(8) 0.0055(8) 0.0062(8)
O6 0.0184(10) 0.0192(10) 0.0150(10) 0.0070(8) 0.0086(8) 0.0124(9)
O7 0.0176(10) 0.0137(9) 0.0140(10) 0.0025(8) 0.0061(8) 0.0090(8)
O8 0.0199(10) 0.0179(10) 0.0158(10) 0.0068(8) 0.0099(8) 0.0114(9)
O9 0.0219(11) 0.0193(10) 0.0219(11) 0.0085(9) 0.0062(9) 0.0106(9)
O10 0.0281(12) 0.0244(11) 0.0182(11) 0.0098(9) 0.0112(10) 0.0125(10)
O11 0.0180(10) 0.0176(10) 0.0118(10) 0.0032(8) 0.0044(8) 0.0079(9)
O12 0.0177(11) 0.0179(10) 0.0256(12) 0.0078(9) 0.0074(9) 0.0068(9)
O13 0.0227(11) 0.0272(12) 0.0187(11) 0.0093(9) 0.0070(9) 0.0162(10)
O14 0.0139(10) 0.0220(11) 0.0169(11) 0.0054(9) 0.0036(8) 0.0064(9)
N13 0.0249(14) 0.0230(13) 0.0210(14) 0.0069(11) 0.0061(11) 0.0144(12)
N14 0.0164(12) 0.0195(12) 0.0179(12) 0.0057(10) 0.0064(10) 0.0088(10)
C5 0.0210(14) 0.0161(13) 0.0155(14) 0.0015(11) 0.0062(11) 0.0098(12)
C6 0.054(2) 0.040(2) 0.0284(19) 0.0172(16) 0.0257(18) 0.037(2)
C7 0.0231(15) 0.0170(13) 0.0173(14) 0.0014(11) 0.0061(12) 0.0116(12)
C8 0.0311(17) 0.0292(17) 0.0238(16) 0.0133(14) 0.0183(14) 0.0209(15)
C11 0.0248(16) 0.0242(16) 0.0149(15) 0.0020(12) 0.0068(12) 0.0046(13)
C12 0.0231(16) 0.0179(15) 0.0287(18) 0.0055(13) 0.0037(14) 0.0071(13)
C13 0.0170(14) 0.0203(14) 0.0183(14) 0.0041(12) 0.0044(11) 0.0093(12)
C14 0.0188(14) 0.0200(14) 0.0135(13) 0.0069(11) 0.0051(11) 0.0099(12)
C131 0.037(2) 0.0351(19) 0.0221(17) 0.0025(15) 0.0045(15) 0.0244(17)
C132 0.052(3) 0.035(2) 0.032(2) 0.0173(17) 0.0138(19) 0.029(2)
C141 0.0245(16) 0.0226(15) 0.0211(16) 0.0023(13) 0.0066(13) 0.0110(13)
C142 0.0170(14) 0.0213(15) 0.0262(17) 0.0101(13) 0.0087(12) 0.0087(12)

loop_
_atom_type_symbol
_atom_type_description
_atom_type_scat_dispersion_real
_atom_type_scat_dispersion_imag
_atom_type_scat_source
C C 0.0033 0.0016 'International Tables Vol C Tables 4.2.6.8 and 6.1.1.4'
H H 0.0000 0.0000 'International Tables Vol C Tables 4.2.6.8 and 6.1.1.4'
N N 0.0061 0.0033 'International Tables Vol C Tables 4.2.6.8 and 6.1.1.4'
O O 0.0106 0.0060 'International Tables Vol C Tables 4.2.6.8 and 6.1.1.4'
Mg Mg 0.0486 0.0363 'International Tables Vol C Tables 4.2.6.8 and 6.1.1.4'
Mo Mo -1.6832 0.6857 'International Tables Vol C Tables 4.2.6.8 and 6.1.1.4'

loop_
_geom_angle_atom_site_label_1
_geom_angle_atom_site_label_2
_geom_angle_atom_site_label_3
_geom_angle
_geom_angle_site_symmetry_1
_geom_angle_site_symmetry_3
O1 Mo1 O4 107.77(10) . .
O1 Mo1 O3 104.18(10) . .
O4 Mo1 O3 93.67(9) . .
O1 Mo1 O6 97.11(10) . .
O4 Mo1 O6 92.60(9) . .
O3 Mo1 O6 154.73(8) . .
O1 Mo1 O5 92.21(10) . .
O4 Mo1 O5 158.93(8) . .
O3 Mo1 O5 87.65(8) . .
O6 Mo1 O5 77.99(8) . .
O1 Mo1 O3 163.90(9) . 2_565
O4 Mo1 O3 88.27(8) . 2_565
O3 Mo1 O3 75.35(9) . 2_565
O6 Mo1 O3 80.41(8) . 2_565
O5 Mo1 O3 71.70(7) . 2_565
O1 Mo1 Mo2 97.39(8) . .
O4 Mo1 Mo2 48.60(6) . .
O3 Mo1 Mo2 49.35(6) . .
O6 Mo1 Mo2 141.14(6) . .
O5 Mo1 Mo2 137.00(6) . .
O3 Mo1 Mo2 94.28(5) 2_565 .
O1 Mo1 Mg1 87.56(8) . 2_565
O4 Mo1 Mg1 130.98(7) . 2_565
O3 Mo1 Mg1 128.17(6) . 2_565
O6 Mo1 Mg1 38.57(6) . 2_565
O5 Mo1 Mg1 40.97(6) . 2_565
O3 Mo1 Mg1 80.61(5) 2_565 2_565
Mo2 Mo1 Mg1 174.88(2) . 2_565
O2 Mo2 O4 106.42(10) . .
O2 Mo2 O3 104.18(10) . .
O4 Mo2 O3 93.95(9) . .
O2 Mo2 O8 98.67(10) . .
O4 Mo2 O8 91.31(9) . .
O3 Mo2 O8 154.00(9) . .
O2 Mo2 O7 92.00(10) . .
O4 Mo2 O7 158.81(9) . .
O3 Mo2 O7 91.50(8) . .
O8 Mo2 O7 75.31(8) . .
O2 Mo2 O5 165.74(9) . 2_565
O4 Mo2 O5 87.83(8) . 2_565
O3 Mo2 O5 73.61(8) . 2_565
O8 Mo2 O5 81.18(8) . 2_565
O7 Mo2 O5 74.11(8) . 2_565
O2 Mo2 Mo1 96.34(8) . .
O4 Mo2 Mo1 48.63(6) . .
O3 Mo2 Mo1 49.62(6) . .
O8 Mo2 Mo1 139.82(6) . .
O7 Mo2 Mo1 141.11(6) . .
O5 Mo2 Mo1 92.71(5) 2_565 .
O2 Mo2 Mg1 128.48(8) . .
O4 Mo2 Mg1 124.79(7) . .
O3 Mo2 Mg1 79.44(6) . .
O8 Mo2 Mg1 76.67(6) . .
O7 Mo2 Mg1 36.70(6) . .
O5 Mo2 Mg1 37.46(5) 2_565 .
Mo1 Mo2 Mg1 120.37(2) . .
O10 Mo3 O9 106.25(12) . .
O10 Mo3 O12 101.01(11) . .
O9 Mo3 O12 95.60(11) . .
O10 Mo3 O11 92.15(10) . .
O9 Mo3 O11 95.67(10) . .
O12 Mo3 O11 159.54(9) . .
O10 Mo3 O8 94.39(10) . .
O9 Mo3 O8 159.27(10) . .
O12 Mo3 O8 82.06(9) . .
O11 Mo3 O8 81.36(8) . .
O10 Mo3 O7 159.23(10) . .
O9 Mo3 O7 90.19(10) . .
O12 Mo3 O7 89.64(9) . .
O11 Mo3 O7 73.30(8) . .
O8 Mo3 O7 69.25(8) . .
O10 Mo3 Mg1 126.67(8) . .
O9 Mo3 Mg1 89.41(8) . .
O12 Mo3 Mg1 128.40(8) . .
O11 Mo3 Mg1 34.86(6) . .
O8 Mo3 Mg1 76.38(6) . .
O7 Mo3 Mg1 38.89(6) . .
O13 Mg1 O14 96.02(10) . .
O13 Mg1 O11 93.91(10) . .
O14 Mg1 O11 92.42(10) . .
O13 Mg1 O6 92.72(10) . 2_565
O14 Mg1 O6 97.29(10) . 2_565
O11 Mg1 O6 167.60(10) . 2_565
O13 Mg1 O5 167.43(10) . 2_565
O14 Mg1 O5 93.62(10) . 2_565
O11 Mg1 O5 93.72(9) . 2_565
O6 Mg1 O5 78.04(9) 2_565 2_565
O13 Mg1 O7 92.47(10) . .
O14 Mg1 O7 166.78(10) . .
O11 Mg1 O7 76.88(9) . .
O6 Mg1 O7 92.38(9) 2_565 .
O5 Mg1 O7 79.56(9) 2_565 .
O13 Mg1 Mo1 130.53(8) . 2_565
O14 Mg1 Mo1 88.60(7) . 2_565
O11 Mg1 Mo1 135.21(8) . 2_565
O6 Mg1 Mo1 38.00(6) 2_565 2_565
O5 Mg1 Mo1 41.59(6) 2_565 2_565
O7 Mg1 Mo1 93.56(7) . 2_565
O13 Mg1 Mo3 89.48(7) . .
O14 Mg1 Mo3 127.28(8) . .
O11 Mg1 Mo3 34.86(6) . .
O6 Mg1 Mo3 134.88(7) 2_565 .
O5 Mg1 Mo3 91.08(6) 2_565 .
O7 Mg1 Mo3 42.50(6) . .
Mo1 Mg1 Mo3 125.56(3) 2_565 .
O13 Mg1 Mo2 128.49(8) . .
O14 Mg1 Mo2 135.48(8) . .
O11 Mg1 Mo2 84.91(7) . .
O6 Mg1 Mo2 82.76(7) 2_565 .
O5 Mg1 Mo2 42.55(6) 2_565 .
O7 Mg1 Mo2 37.06(6) . .
Mo1 Mg1 Mo2 64.34(2) 2_565 .
Mo3 Mg1 Mo2 61.558(19) . .
Mo2 O3 Mo1 81.03(8) . .
Mo2 O3 Mo1 110.55(9) . 2_565
Mo1 O3 Mo1 104.65(9) . 2_565
Mo2 O4 Mo1 82.77(8) . .
C5 O5 Mg1 120.65(18) . 2_565
C5 O5 Mo1 114.97(17) . .
Mg1 O5 Mo1 97.44(9) 2_565 .
C5 O5 Mo2 117.04(17) . 2_565
Mg1 O5 Mo2 99.99(9) 2_565 2_565
Mo1 O5 Mo2 103.53(8) . 2_565
C6 O6 Mo1 127.1(2) . .
C6 O6 Mg1 129.4(2) . 2_565
Mo1 O6 Mg1 103.43(10) . 2_565
C7 O7 Mg1 115.01(18) . .
C7 O7 Mo2 114.11(18) . .
Mg1 O7 Mo2 106.24(9) . .
C7 O7 Mo3 118.23(18) . .
Mg1 O7 Mo3 98.61(9) . .
Mo2 O7 Mo3 102.67(8) . .
C8 O8 Mo2 122.9(2) . .
C8 O8 Mo3 118.72(18) . .
Mo2 O8 Mo3 108.51(9) . .
C11 O11 Mg1 126.64(19) . .
C11 O11 Mo3 120.86(19) . .
Mg1 O11 Mo3 110.27(10) . .
C12 O12 Mo3 131.3(2) . .
C13 O13 Mg1 130.1(2) . .
C14 O14 Mg1 130.3(2) . .
C13 N13 C132 121.7(3) . .
C13 N13 C131 120.3(3) . .
C132 N13 C131 117.9(3) . .
C14 N14 C142 121.1(3) . .
C14 N14 C141 121.4(3) . .
C142 N14 C141 117.2(3) . .
O5 C5 H5A 109.5 . .
O5 C5 H5B 109.5 . .
H5A C5 H5B 109.5 . .
O5 C5 H5C 109.5 . .
H5A C5 H5C 109.5 . .
H5B C5 H5C 109.5 . .
O6 C6 H6A 109.5 . .
O6 C6 H6B 109.5 . .
H6A C6 H6B 109.5 . .
O6 C6 H6C 109.5 . .
H6A C6 H6C 109.5 . .
H6B C6 H6C 109.5 . .
O7 C7 H7A 109.5 . .
O7 C7 H7B 109.5 . .
H7A C7 H7B 109.5 . .
O7 C7 H7C 109.5 . .
H7A C7 H7C 109.5 . .
H7B C7 H7C 109.5 . .
O8 C8 H8A 109.5 . .
O8 C8 H8B 109.5 . .
H8A C8 H8B 109.5 . .
O8 C8 H8C 109.5 . .
H8A C8 H8C 109.5 . .
H8B C8 H8C 109.5 . .
O11 C11 H11A 109.5 . .
O11 C11 H11B 109.5 . .
H11A C11 H11B 109.5 . .
O11 C11 H11C 109.5 . .
H11A C11 H11C 109.5 . .
H11B C11 H11C 109.5 . .
O12 C12 H12A 109.5 . .
O12 C12 H12B 109.5 . .
H12A C12 H12B 109.5 . .
O12 C12 H12C 109.5 . .
H12A C12 H12C 109.5 . .
H12B C12 H12C 109.5 . .
O13 C13 N13 123.9(3) . .
O13 C13 H13A 118.1 . .
N13 C13 H13A 118.1 . .
O14 C14 N14 123.8(3) . .
O14 C14 H14A 118.1 . .
N14 C14 H14A 118.1 . .
N13 C131 H13B 109.5 . .
N13 C131 H13C 109.5 . .
H13B C131 H13C 109.5 . .
N13 C131 H13D 109.5 . .
H13B C131 H13D 109.5 . .
H13C C131 H13D 109.5 . .
N13 C132 H13E 109.5 . .
N13 C132 H13F 109.5 . .
H13E C132 H13F 109.5 . .
N13 C132 H13G 109.5 . .
H13E C132 H13G 109.5 . .
H13F C132 H13G 109.5 . .
N14 C141 H14B 109.5 . .
N14 C141 H14C 109.5 . .
H14B C141 H14C 109.5 . .
N14 C141 H14D 109.5 . .
H14B C141 H14D 109.5 . .
H14C C141 H14D 109.5 . .
N14 C142 H14E 109.5 . .
N14 C142 H14F 109.5 . .
H14E C142 H14F 109.5 . .
N14 C142 H14G 109.5 . .
H14E C142 H14G 109.5 . .
H14F C142 H14G 109.5 . .

loop_
_geom_bond_atom_site_label_1
_geom_bond_atom_site_label_2
_geom_bond_distance
_geom_bond_site_symmetry_2
Mo1 O1 1.684(2) .
Mo1 O4 1.949(2) .
Mo1 O3 1.987(2) .
Mo1 O6 2.024(2) .
Mo1 O5 2.141(2) .
Mo1 O3 2.311(2) 2_565
Mo1 Mo2 2.5763(4) .
Mo1 Mg1 3.1978(11) 2_565
Mo2 O2 1.685(2) .
Mo2 O4 1.948(2) .
Mo2 O3 1.979(2) .
Mo2 O8 2.050(2) .
Mo2 O7 2.149(2) .
Mo2 O5 2.351(2) 2_565
Mo2 Mg1 3.4237(11) .
Mo3 O10 1.710(2) .
Mo3 O9 1.718(2) .
Mo3 O12 1.897(2) .
Mo3 O11 2.045(2) .
Mo3 O8 2.223(2) .
Mo3 O7 2.293(2) .
Mo3 Mg1 3.3557(11) .
Mg1 O13 2.027(3) .
Mg1 O14 2.036(2) .
Mg1 O11 2.045(2) .
Mg1 O6 2.050(2) 2_565
Mg1 O5 2.114(2) 2_565
Mg1 O7 2.131(2) .
Mg1 Mo1 3.1979(11) 2_565
O3 Mo1 2.311(2) 2_565
O5 C5 1.437(3) .
O5 Mg1 2.114(2) 2_565
O5 Mo2 2.351(2) 2_565
O6 C6 1.418(4) .
O6 Mg1 2.050(2) 2_565
O7 C7 1.440(4) .
O8 C8 1.435(4) .
O11 C11 1.419(4) .
O12 C12 1.406(4) .
O13 C13 1.246(4) .
O14 C14 1.249(4) .
N13 C13 1.317(4) .
N13 C132 1.463(5) .
N13 C131 1.463(5) .
N14 C14 1.321(4) .
N14 C142 1.461(4) .
N14 C141 1.462(4) .
C5 H5A 0.9800 .
C5 H5B 0.9800 .
C5 H5C 0.9800 .
C6 H6A 0.9800 .
C6 H6B 0.9800 .
C6 H6C 0.9800 .
C7 H7A 0.9800 .
C7 H7B 0.9800 .
C7 H7C 0.9800 .
C8 H8A 0.9800 .
C8 H8B 0.9800 .
C8 H8C 0.9800 .
C11 H11A 0.9800 .
C11 H11B 0.9800 .
C11 H11C 0.9800 .
C12 H12A 0.9800 .
C12 H12B 0.9800 .
C12 H12C 0.9800 .
C13 H13A 0.9500 .
C14 H14A 0.9500 .
C131 H13B 0.9800 .
C131 H13C 0.9800 .
C131 H13D 0.9800 .
C132 H13E 0.9800 .
C132 H13F 0.9800 .
C132 H13G 0.9800 .
C141 H14B 0.9800 .
C141 H14C 0.9800 .
C141 H14D 0.9800 .
C142 H14E 0.9800 .
C142 H14F 0.9800 .
C142 H14G 0.9800 .

loop_
_geom_torsion_atom_site_label_1
_geom_torsion_atom_site_label_2
_geom_torsion_atom_site_label_3
_geom_torsion_atom_site_label_4
_geom_torsion
_geom_torsion_site_symmetry_1
_geom_torsion_site_symmetry_4
O1 Mo1 Mo2 O2 -0.88(11) . .
O4 Mo1 Mo2 O2 106.33(12) . .
O3 Mo1 Mo2 O2 -103.25(11) . .
O6 Mo1 Mo2 O2 110.22(13) . .
O5 Mo1 Mo2 O2 -102.19(11) . .
O3 Mo1 Mo2 O2 -169.77(9) 2_565 .
O1 Mo1 Mo2 O4 -107.21(12) . .
O3 Mo1 Mo2 O4 150.42(11) . .
O6 Mo1 Mo2 O4 3.89(13) . .
O5 Mo1 Mo2 O4 151.48(12) . .
O3 Mo1 Mo2 O4 83.90(10) 2_565 .
O1 Mo1 Mo2 O3 102.37(11) . .
O4 Mo1 Mo2 O3 -150.42(11) . .
O6 Mo1 Mo2 O3 -146.53(12) . .
O5 Mo1 Mo2 O3 1.06(11) . .
O3 Mo1 Mo2 O3 -66.52(11) 2_565 .
O1 Mo1 Mo2 O8 -112.38(13) . .
O4 Mo1 Mo2 O8 -5.17(12) . .
O3 Mo1 Mo2 O8 145.25(12) . .
O6 Mo1 Mo2 O8 -1.28(14) . .
O5 Mo1 Mo2 O8 146.31(13) . .
O3 Mo1 Mo2 O8 78.73(11) 2_565 .
O1 Mo1 Mo2 O7 100.29(12) . .
O4 Mo1 Mo2 O7 -152.50(12) . .
O3 Mo1 Mo2 O7 -2.08(11) . .
O6 Mo1 Mo2 O7 -148.61(13) . .
O5 Mo1 Mo2 O7 -1.02(12) . .
O3 Mo1 Mo2 O7 -68.60(10) 2_565 .
O1 Mo1 Mo2 O5 168.09(9) . 2_565
O4 Mo1 Mo2 O5 -84.70(10) . 2_565
O3 Mo1 Mo2 O5 65.72(9) . 2_565
O6 Mo1 Mo2 O5 -80.81(11) . 2_565
O5 Mo1 Mo2 O5 66.78(11) . 2_565
O3 Mo1 Mo2 O5 -0.80(7) 2_565 2_565
O1 Mo1 Mo2 Mg1 141.37(8) . .
O4 Mo1 Mo2 Mg1 -111.42(9) . .
O3 Mo1 Mo2 Mg1 39.00(8) . .
O6 Mo1 Mo2 Mg1 -107.53(10) . .
O5 Mo1 Mo2 Mg1 40.06(8) . .
O3 Mo1 Mo2 Mg1 -27.52(6) 2_565 .
O10 Mo3 Mg1 O13 106.76(13) . .
O9 Mo3 Mg1 O13 -3.20(11) . .
O12 Mo3 Mg1 O13 -99.88(12) . .
O11 Mo3 Mg1 O13 97.60(13) . .
O8 Mo3 Mg1 O13 -167.96(10) . .
O7 Mo3 Mg1 O13 -94.24(11) . .
O10 Mo3 Mg1 O14 9.58(15) . .
O9 Mo3 Mg1 O14 -100.38(12) . .
O12 Mo3 Mg1 O14 162.94(13) . .
O11 Mo3 Mg1 O14 0.42(14) . .
O8 Mo3 Mg1 O14 94.86(11) . .
O7 Mo3 Mg1 O14 168.59(14) . .
O10 Mo3 Mg1 O11 9.15(15) . .
O9 Mo3 Mg1 O11 -100.81(14) . .
O12 Mo3 Mg1 O11 162.51(14) . .
O8 Mo3 Mg1 O11 94.43(13) . .
O7 Mo3 Mg1 O11 168.16(14) . .
O10 Mo3 Mg1 O6 -159.92(14) . 2_565
O9 Mo3 Mg1 O6 90.12(13) . 2_565
O12 Mo3 Mg1 O6 -6.56(14) . 2_565
O11 Mo3 Mg1 O6 -169.07(16) . 2_565
O8 Mo3 Mg1 O6 -74.64(12) . 2_565
O7 Mo3 Mg1 O6 -0.91(12) . 2_565
O10 Mo3 Mg1 O5 -85.80(12) . 2_565
O9 Mo3 Mg1 O5 164.24(10) . 2_565
O12 Mo3 Mg1 O5 67.56(11) . 2_565
O11 Mo3 Mg1 O5 -94.96(13) . 2_565
O8 Mo3 Mg1 O5 -0.52(8) . 2_565
O7 Mo3 Mg1 O5 73.21(10) . 2_565
O10 Mo3 Mg1 O7 -159.01(13) . .
O9 Mo3 Mg1 O7 91.03(12) . .
O12 Mo3 Mg1 O7 -5.65(13) . .
O11 Mo3 Mg1 O7 -168.16(14) . .
O8 Mo3 Mg1 O7 -73.73(10) . .
O10 Mo3 Mg1 Mo1 -110.85(11) . 2_565
O9 Mo3 Mg1 Mo1 139.19(9) . 2_565
O12 Mo3 Mg1 Mo1 42.51(10) . 2_565
O11 Mo3 Mg1 Mo1 -120.00(12) . 2_565
O8 Mo3 Mg1 Mo1 -25.57(7) . 2_565
O7 Mo3 Mg1 Mo1 48.16(9) . 2_565
O10 Mo3 Mg1 Mo2 -117.78(11) . .
O9 Mo3 Mg1 Mo2 132.25(8) . .
O12 Mo3 Mg1 Mo2 35.58(9) . .
O11 Mo3 Mg1 Mo2 -126.94(11) . .
O8 Mo3 Mg1 Mo2 -32.50(6) . .
O7 Mo3 Mg1 Mo2 41.22(8) . .
O2 Mo2 Mg1 O13 8.68(14) . .
O4 Mo2 Mg1 O13 -178.59(12) . .
O3 Mo2 Mg1 O13 -91.12(11) . .
O8 Mo2 Mg1 O13 99.23(12) . .
O7 Mo2 Mg1 O13 16.02(13) . .
O5 Mo2 Mg1 O13 -167.90(14) 2_565 .
Mo1 Mo2 Mg1 O13 -120.31(10) . .
O2 Mo2 Mg1 O14 -170.54(14) . .
O4 Mo2 Mg1 O14 2.19(14) . .
O3 Mo2 Mg1 O14 89.66(12) . .
O8 Mo2 Mg1 O14 -79.99(12) . .
O7 Mo2 Mg1 O14 -163.19(15) . .
O5 Mo2 Mg1 O14 12.88(13) 2_565 .
Mo1 Mo2 Mg1 O14 60.48(11) . .
O2 Mo2 Mg1 O11 -82.27(12) . .
O4 Mo2 Mg1 O11 90.46(10) . .
O3 Mo2 Mg1 O11 177.93(9) . .
O8 Mo2 Mg1 O11 8.28(9) . .
O7 Mo2 Mg1 O11 -74.92(11) . .
O5 Mo2 Mg1 O11 101.15(11) 2_565 .
Mo1 Mo2 Mg1 O11 148.74(6) . .
O2 Mo2 Mg1 O6 96.40(12) . 2_565
O4 Mo2 Mg1 O6 -90.87(10) . 2_565
O3 Mo2 Mg1 O6 -3.40(9) . 2_565
O8 Mo2 Mg1 O6 -173.05(9) . 2_565
O7 Mo2 Mg1 O6 103.75(12) . 2_565
O5 Mo2 Mg1 O6 -80.18(11) 2_565 2_565
Mo1 Mo2 Mg1 O6 -32.59(7) . 2_565
O2 Mo2 Mg1 O5 176.58(13) . 2_565
O4 Mo2 Mg1 O5 -10.70(12) . 2_565
O3 Mo2 Mg1 O5 76.78(10) . 2_565
O8 Mo2 Mg1 O5 -92.87(10) . 2_565
O7 Mo2 Mg1 O5 -176.08(13) . 2_565
Mo1 Mo2 Mg1 O5 47.59(9) . 2_565
O2 Mo2 Mg1 O7 -7.35(14) . .
O4 Mo2 Mg1 O7 165.38(12) . .
O3 Mo2 Mg1 O7 -107.15(11) . .
O8 Mo2 Mg1 O7 83.20(11) . .
O5 Mo2 Mg1 O7 176.08(13) 2_565 .
Mo1 Mo2 Mg1 O7 -136.33(10) . .
O2 Mo2 Mg1 Mo1 131.29(10) . 2_565
O4 Mo2 Mg1 Mo1 -55.98(8) . 2_565
O3 Mo2 Mg1 Mo1 31.49(6) . 2_565
O8 Mo2 Mg1 Mo1 -138.16(6) . 2_565
O7 Mo2 Mg1 Mo1 138.64(10) . 2_565
O5 Mo2 Mg1 Mo1 -45.29(8) 2_565 2_565
Mo1 Mo2 Mg1 Mo1 2.30(3) . 2_565
O2 Mo2 Mg1 Mo3 -54.97(10) . .
O4 Mo2 Mg1 Mo3 117.76(8) . .
O3 Mo2 Mg1 Mo3 -154.77(6) . .
O8 Mo2 Mg1 Mo3 35.58(6) . .
O7 Mo2 Mg1 Mo3 -47.62(9) . .
O5 Mo2 Mg1 Mo3 128.46(9) 2_565 .
Mo1 Mo2 Mg1 Mo3 176.046(14) . .
O2 Mo2 O3 Mo1 86.24(10) . .
O4 Mo2 O3 Mo1 -21.80(8) . .
O8 Mo2 O3 Mo1 -122.98(17) . .
O7 Mo2 O3 Mo1 178.69(7) . .
O5 Mo2 O3 Mo1 -108.36(8) 2_565 .
Mg1 Mo2 O3 Mo1 -146.47(6) . .
O2 Mo2 O3 Mo1 -171.38(10) . 2_565
O4 Mo2 O3 Mo1 80.57(10) . 2_565
O8 Mo2 O3 Mo1 -20.6(2) . 2_565
O7 Mo2 O3 Mo1 -78.94(10) . 2_565
O5 Mo2 O3 Mo1 -5.99(8) 2_565 2_565
Mo1 Mo2 O3 Mo1 102.37(10) . 2_565
Mg1 Mo2 O3 Mo1 -44.10(7) . 2_565
O1 Mo1 O3 Mo2 -87.59(10) . .
O4 Mo1 O3 Mo2 21.78(8) . .
O6 Mo1 O3 Mo2 125.82(18) . .
O5 Mo1 O3 Mo2 -179.27(7) . .
O3 Mo1 O3 Mo2 109.03(10) 2_565 .
Mg1 Mo1 O3 Mo2 174.19(3) 2_565 .
O1 Mo1 O3 Mo1 163.38(10) . 2_565
O4 Mo1 O3 Mo1 -87.25(9) . 2_565
O6 Mo1 O3 Mo1 16.8(2) . 2_565
O5 Mo1 O3 Mo1 71.70(9) . 2_565
O3 Mo1 O3 Mo1 0.0 2_565 2_565
Mo2 Mo1 O3 Mo1 -109.03(10) . 2_565
Mg1 Mo1 O3 Mo1 65.16(10) 2_565 2_565
O2 Mo2 O4 Mo1 -83.90(10) . .
O3 Mo2 O4 Mo1 22.15(8) . .
O8 Mo2 O4 Mo1 176.67(8) . .
O7 Mo2 O4 Mo1 126.7(2) . .
O5 Mo2 O4 Mo1 95.54(7) 2_565 .
Mg1 Mo2 O4 Mo1 102.03(7) . .
O1 Mo1 O4 Mo2 84.12(10) . .
O3 Mo1 O4 Mo2 -22.04(8) . .
O6 Mo1 O4 Mo2 -177.56(8) . .
O5 Mo1 O4 Mo2 -115.1(2) . .
O3 Mo1 O4 Mo2 -97.24(8) 2_565 .
Mg1 Mo1 O4 Mo2 -173.21(3) 2_565 .
O1 Mo1 O5 C5 -45.2(2) . .
O4 Mo1 O5 C5 153.1(2) . .
O3 Mo1 O5 C5 58.94(19) . .
O6 Mo1 O5 C5 -142.0(2) . .
O3 Mo1 O5 C5 134.3(2) 2_565 .
Mo2 Mo1 O5 C5 58.1(2) . .
Mg1 Mo1 O5 C5 -128.9(2) 2_565 .
O1 Mo1 O5 Mg1 83.73(11) . 2_565
O4 Mo1 O5 Mg1 -78.0(2) . 2_565
O3 Mo1 O5 Mg1 -172.16(9) . 2_565
O6 Mo1 O5 Mg1 -13.08(9) . 2_565
O3 Mo1 O5 Mg1 -96.82(9) 2_565 2_565
Mo2 Mo1 O5 Mg1 -172.97(3) . 2_565
O1 Mo1 O5 Mo2 -174.07(10) . 2_565
O4 Mo1 O5 Mo2 24.2(3) . 2_565
O3 Mo1 O5 Mo2 -69.96(9) . 2_565
O6 Mo1 O5 Mo2 89.13(9) . 2_565
O3 Mo1 O5 Mo2 5.39(7) 2_565 2_565
Mo2 Mo1 O5 Mo2 -70.77(10) . 2_565
Mg1 Mo1 O5 Mo2 102.20(10) 2_565 2_565
O1 Mo1 O6 C6 98.9(3) . .
O4 Mo1 O6 C6 -9.3(3) . .
O3 Mo1 O6 C6 -113.6(3) . .
O5 Mo1 O6 C6 -170.3(3) . .
O3 Mo1 O6 C6 -97.1(3) 2_565 .
Mo2 Mo1 O6 C6 -12.3(3) . .
Mg1 Mo1 O6 C6 175.9(3) 2_565 .
O1 Mo1 O6 Mg1 -76.99(11) . 2_565
O4 Mo1 O6 Mg1 174.74(10) . 2_565
O3 Mo1 O6 Mg1 70.5(2) . 2_565
O5 Mo1 O6 Mg1 13.76(9) . 2_565
O3 Mo1 O6 Mg1 86.93(10) 2_565 2_565
Mo2 Mo1 O6 Mg1 171.82(4) . 2_565
O13 Mg1 O7 C7 -40.2(2) . .
O14 Mg1 O7 C7 -170.3(4) . .
O11 Mg1 O7 C7 -133.7(2) . .
O6 Mg1 O7 C7 52.6(2) 2_565 .
O5 Mg1 O7 C7 130.0(2) 2_565 .
Mo1 Mg1 O7 C7 90.62(19) 2_565 .
Mo3 Mg1 O7 C7 -126.8(2) . .
Mo2 Mg1 O7 C7 127.3(2) . .
O13 Mg1 O7 Mo2 -167.51(10) . .
O14 Mg1 O7 Mo2 62.5(5) . .
O11 Mg1 O7 Mo2 99.05(10) . .
O6 Mg1 O7 Mo2 -74.68(10) 2_565 .
O5 Mg1 O7 Mo2 2.70(9) 2_565 .
Mo1 Mg1 O7 Mo2 -36.64(8) 2_565 .
Mo3 Mg1 O7 Mo2 105.97(11) . .
O13 Mg1 O7 Mo3 86.52(9) . .
O14 Mg1 O7 Mo3 -43.5(5) . .
O11 Mg1 O7 Mo3 -6.92(8) . .
O6 Mg1 O7 Mo3 179.35(9) 2_565 .
O5 Mg1 O7 Mo3 -103.27(9) 2_565 .
Mo1 Mg1 O7 Mo3 -142.61(6) 2_565 .
Mo2 Mg1 O7 Mo3 -105.97(11) . .
O2 Mo2 O7 C7 46.5(2) . .
O4 Mo2 O7 C7 -162.8(2) . .
O3 Mo2 O7 C7 -57.8(2) . .
O8 Mo2 O7 C7 144.9(2) . .
O5 Mo2 O7 C7 -130.3(2) 2_565 .
Mo1 Mo2 O7 C7 -56.2(2) . .
Mg1 Mo2 O7 C7 -127.8(2) . .
O2 Mo2 O7 Mg1 174.25(11) . .
O4 Mo2 O7 Mg1 -35.0(3) . .
O3 Mo2 O7 Mg1 70.00(10) . .
O8 Mo2 O7 Mg1 -87.31(10) . .
O5 Mo2 O7 Mg1 -2.48(8) 2_565 .
Mo1 Mo2 O7 Mg1 71.59(12) . .
O2 Mo2 O7 Mo3 -82.73(10) . .
O4 Mo2 O7 Mo3 68.0(2) . .
O3 Mo2 O7 Mo3 173.02(8) . .
O8 Mo2 O7 Mo3 15.71(8) . .
O5 Mo2 O7 Mo3 100.54(9) 2_565 .
Mo1 Mo2 O7 Mo3 174.60(2) . .
Mg1 Mo2 O7 Mo3 103.02(11) . .
O10 Mo3 O7 C7 178.6(3) . .
O9 Mo3 O7 C7 35.7(2) . .
O12 Mo3 O7 C7 -59.9(2) . .
O11 Mo3 O7 C7 131.6(2) . .
O8 Mo3 O7 C7 -141.5(2) . .
Mg1 Mo3 O7 C7 124.5(2) . .
O10 Mo3 O7 Mg1 54.1(3) . .
O9 Mo3 O7 Mg1 -88.83(10) . .
O12 Mo3 O7 Mg1 175.58(10) . .
O11 Mo3 O7 Mg1 7.03(8) . .
O8 Mo3 O7 Mg1 93.93(9) . .
O10 Mo3 O7 Mo2 -54.8(3) . .
O9 Mo3 O7 Mo2 162.27(10) . .
O12 Mo3 O7 Mo2 66.68(10) . .
O11 Mo3 O7 Mo2 -101.87(10) . .
O8 Mo3 O7 Mo2 -14.97(8) . .
Mg1 Mo3 O7 Mo2 -108.90(11) . .
O2 Mo2 O8 C8 -72.0(2) . .
O4 Mo2 O8 C8 34.8(2) . .
O3 Mo2 O8 C8 136.6(2) . .
O7 Mo2 O8 C8 -161.8(2) . .
O5 Mo2 O8 C8 122.4(2) 2_565 .
Mo1 Mo2 O8 C8 38.7(3) . .
Mg1 Mo2 O8 C8 160.3(2) . .
O2 Mo2 O8 Mo3 73.11(11) . .
O4 Mo2 O8 Mo3 179.94(10) . .
O3 Mo2 O8 Mo3 -78.3(2) . .
O7 Mo2 O8 Mo3 -16.70(9) . .
O5 Mo2 O8 Mo3 -92.47(10) 2_565 .
Mo1 Mo2 O8 Mo3 -176.19(2) . .
Mg1 Mo2 O8 Mo3 -54.53(7) . .
O10 Mo3 O8 C8 -30.2(2) . .
O9 Mo3 O8 C8 155.2(3) . .
O12 Mo3 O8 C8 70.4(2) . .
O11 Mo3 O8 C8 -121.7(2) . .
O7 Mo3 O8 C8 163.0(2) . .
Mg1 Mo3 O8 C8 -156.9(2) . .
O10 Mo3 O8 Mo2 -176.99(11) . .
O9 Mo3 O8 Mo2 8.4(3) . .
O12 Mo3 O8 Mo2 -76.47(11) . .
O11 Mo3 O8 Mo2 91.50(10) . .
O7 Mo3 O8 Mo2 16.17(8) . .
Mg1 Mo3 O8 Mo2 56.30(8) . .
O13 Mg1 O11 C11 113.6(3) . .
O14 Mg1 O11 C11 17.4(3) . .
O6 Mg1 O11 C11 -124.2(5) 2_565 .
O5 Mg1 O11 C11 -76.4(3) 2_565 .
O7 Mg1 O11 C11 -154.8(3) . .
Mo1 Mg1 O11 C11 -73.1(3) 2_565 .
Mo3 Mg1 O11 C11 -163.0(3) . .
Mo2 Mg1 O11 C11 -118.1(3) . .
O13 Mg1 O11 Mo3 -83.45(12) . .
O14 Mg1 O11 Mo3 -179.66(11) . .
O6 Mg1 O11 Mo3 38.7(5) 2_565 .
O5 Mg1 O11 Mo3 86.55(11) 2_565 .
O7 Mg1 O11 Mo3 8.18(10) . .
Mo1 Mg1 O11 Mo3 89.89(12) 2_565 .
Mo2 Mg1 O11 Mo3 44.88(9) . .
O10 Mo3 O11 C11 -8.5(2) . .
O9 Mo3 O11 C11 -115.1(2) . .
O12 Mo3 O11 C11 121.8(3) . .
O8 Mo3 O11 C11 85.6(2) . .
O7 Mo3 O11 C11 156.4(2) . .
Mg1 Mo3 O11 C11 164.1(3) . .
O10 Mo3 O11 Mg1 -172.66(12) . .
O9 Mo3 O11 Mg1 80.76(12) . .
O12 Mo3 O11 Mg1 -42.4(3) . .
O8 Mo3 O11 Mg1 -78.55(11) . .
O7 Mo3 O11 Mg1 -7.73(9) . .
O10 Mo3 O12 C12 -123.7(3) . .
O9 Mo3 O12 C12 -16.0(3) . .
O11 Mo3 O12 C12 107.2(4) . .
O8 Mo3 O12 C12 143.3(3) . .
O7 Mo3 O12 C12 74.2(3) . .
Mg1 Mo3 O12 C12 77.7(3) . .
O14 Mg1 O13 C13 84.0(3) . .
O11 Mg1 O13 C13 -8.8(3) . .
O6 Mg1 O13 C13 -178.3(3) 2_565 .
O5 Mg1 O13 C13 -136.1(4) 2_565 .
O7 Mg1 O13 C13 -85.8(3) . .
Mo1 Mg1 O13 C13 177.4(2) 2_565 .
Mo3 Mg1 O13 C13 -43.4(3) . .
Mo2 Mg1 O13 C13 -95.4(3) . .
O13 Mg1 O14 C14 49.5(3) . .
O11 Mg1 O14 C14 143.6(3) . .
O6 Mg1 O14 C14 -44.1(3) 2_565 .
O5 Mg1 O14 C14 -122.5(3) 2_565 .
O7 Mg1 O14 C14 179.2(4) . .
Mo1 Mg1 O14 C14 -81.2(3) 2_565 .
Mo3 Mg1 O14 C14 143.4(2) . .
Mo2 Mg1 O14 C14 -131.2(2) . .
Mg1 O13 C13 N13 165.0(2) . .
C132 N13 C13 O13 174.8(3) . .
C131 N13 C13 O13 -2.1(5) . .
Mg1 O14 C14 N14 176.4(2) . .
C142 N14 C14 O14 173.0(3) . .
C141 N14 C14 O14 -1.2(5) . .
